data_1535306
loop_
_publ_author_name
'Mialane, P.'
'Dolbecq, A.'
'Mallard, A.'
'Lisnard, L.'
'Marrot, J.'
'Secheresse, F.'

_publ_section_title
;
 [eta-P Mo12 O36 ( OH)4 {La (H2 O)4}4]5+: The First eta-P Mo12O 40 Keggin
 Ion and Its Association with the Two-Electron-Reduced alpha-P Mo12 O40
 Isomer
;
_journal_name_full 'Angew. Chem. Int. ed.'
_journal_page_first 2398
_journal_page_last 2401
_journal_volume 41
_journal_year 2002
_chemical_formula_sum 'Cl5.04 La4 Mo12 O56.12 P'
_chemical_name_systematic
;
(P Mo12 O36 (O H)4 (La (H2 O)2.5 Cl1.25)4) (H2 O)27
;
_space_group_IT_number 215
_symmetry_space_group_name_Hall 'P -4 2 3'
_symmetry_space_group_name_H-M 'P -4 3 m'
_cell_angle_alpha 90
_cell_angle_beta 90
_cell_angle_gamma 90
_cell_formula_units_Z 1
_cell_length_a 12.4193
_cell_length_b 12.4193
_cell_length_c 12.4193
_cell_volume 1915.541
_citation_journal_id_ASTM ACIEF5
_cod_data_source_file Mialane_ACIEF5_2002_561.cif
_cod_data_source_block Cl5.04La4Mo12O56.12P1
_cod_original_formula_sum 'Cl5.04 La4 Mo12 O56.12 P1'
_cod_database_code 1535306

loop_
_symmetry_equiv_pos_as_xyz
x,y,z
y,-x,-z
-x,-y,z
-y,x,-z
x,-y,-z
-y,-x,z
-x,y,-z
y,x,z
z,x,y
x,-z,-y
-z,-x,y
-x,z,-y
z,-x,-y
-x,-z,y
-z,x,-y
x,z,y
y,z,x
y,-z,-x
-z,-y,x
-y,z,-x
z,y,x
-y,-z,x
-z,y,-x
z,-y,-x

loop_
_atom_site_label
_atom_site_type_symbol
_atom_site_fract_x
_atom_site_fract_y
_atom_site_fract_z
_atom_site_occupancy
_atom_site_U_iso_or_equiv
O7 O-2 0.5774 0.4226 0.1187 0.25 0.0
O2 O-2 0.2331 0.075 -0.2331 1 0.0
P1 P+5 0 0 0 1 0.0
Cl1 Cl-1 0.1192 0.2551 0.4156 0.21 0.0
O6 O-2 0.292 0.3817 0.0924 0.25 0.0
O3 O-2 0.2591 0.07976 0.07976 1 0.0
O5 O-2 0.3454 0.3454 0.3454 1 0.0
Mo1 Mo+5 0.28021 0.07914 -0.07914 1 0.0
O1 O-2 0.0739 0.0739 -0.0739 1 0.0
La1 La+3 0.22309 0.22309 0.22309 1 0.0
O4 O-2 0.4138 0.0987 -0.0987 1 0.0
O8 O-2 0.6507 0.3105 0.2797 0.13 0.0
